data_7061621
loop_
_publ_author_name
'Rivera, Carolina'
'Bacilio-Beltr\'an, H\'ector Alejandro'
'Puebla-P\'erez, Ana Maria'
'Rangel-Salas, Irma Idalia'
'Alvarado--Rodr\'iguez, Jos\'e G'
'Flores-Moreno, Roberto'
'Vel\'azquez- Ju\'arez, Gilberto'
'Peregrina-Lucano, Alejandro Aar\'on'
'Becerra-Martinez, Elvia'
'Valdez-Ruvalcaba, Jaime'
'Rubio-Garcia, J. Emiliano'
'Cortes-Llamas, Sara Angelica'

_publ_section_title
;
 Cis and trans platinum(II) N-heterocyclic carbene isomers: synthesis,
 characterization and biological activity
;
_journal_name_full 'New Journal of Chemistry'
_journal_paper_doi 10.1039/D2NJ02508F
_journal_year 2022
_chemical_formula_moiety 'C10 H16 Cl2 N4 Pt'
_chemical_formula_sum 'C10 H16 Cl2 N4 Pt'
_chemical_formula_weight 458.26
_chemical_melting_point 553
_chemical_name_systematic cis-bis(N,N'-dimethylimidazole)dichloroplatinum(II)
_space_group_crystal_system orthorhombic
_space_group_IT_number 33
_space_group_name_Hall 'P 2c -2n'
_space_group_name_H-M_alt 'P n a 21'
_atom_sites_solution_hydrogens geom
_atom_sites_solution_primary dual
_audit_creation_date 2022-01-20
_audit_creation_method
;
Olex2 1.5
(compiled 2021.12.09 svn.r5202d8cf for OlexSys, GUI svn.r6439)
;
_audit_update_record
;
2022-01-24 deposited with the CCDC.	2022-06-27 downloaded from the CCDC.
;
_cell_angle_alpha 90
_cell_angle_beta 90
_cell_angle_gamma 90
_cell_formula_units_Z 4
_cell_length_a 15.1567(4)
_cell_length_b 10.5298(3)
_cell_length_c 8.7320(2)
_cell_measurement_reflns_used 37890
_cell_measurement_temperature 294.15
_cell_measurement_theta_max 29.4810
_cell_measurement_theta_min 3.8190
_cell_volume 1393.60(6)
_computing_cell_refinement
;
CrysAlisPro, Agilent Technologies,
Version 1.171.37.35 (release 13-08-2014 CrysAlis171 .NET)
(compiled Aug 13 2014,18:06:01)
;
_computing_data_collection
;
CrysAlisPro, Agilent Technologies,
Version 1.171.37.35 (release 13-08-2014 CrysAlis171 .NET)
(compiled Aug 13 2014,18:06:01)
;
_computing_data_reduction
;
CrysAlisPro, Agilent Technologies,
Version 1.171.37.35 (release 13-08-2014 CrysAlis171 .NET)
(compiled Aug 13 2014,18:06:01)
;
_computing_molecular_graphics 'Olex2 1.5 (Dolomanov et al., 2009)'
_computing_publication_material 'Olex2 1.5 (Dolomanov et al., 2009)'
_computing_structure_refinement 'SHELXL 2018/3 (Sheldrick, 2015)'
_computing_structure_solution 'SHELXT 2014/5 (Sheldrick, 2014)'
_diffrn_ambient_temperature 294.15
_diffrn_detector 'CCD plate'
_diffrn_detector_area_resol_mean 10.3659
_diffrn_detector_type Atlas
_diffrn_measured_fraction_theta_full 0.997
_diffrn_measured_fraction_theta_max 0.998
_diffrn_measurement_details
;
#__ type_ start__ end____ width___ exp.time_
  1 omega  -85.00  -36.00   1.0000    7.5000
omega____ theta____ kappa____ phi______ frames
    -      -10.1172  153.0000   13.8025 49

#__ type_ start__ end____ width___ exp.time_
  2 omega  -34.00   49.00   1.0000    7.5000
omega____ theta____ kappa____ phi______ frames
    -       11.5235  -91.0000   34.9858 83

#__ type_ start__ end____ width___ exp.time_
  3 omega  -17.00   85.00   1.0000    7.5000
omega____ theta____ kappa____ phi______ frames
    -       11.5235   57.0000  -60.0000 102

#__ type_ start__ end____ width___ exp.time_
  4 omega  -21.00   88.00   1.0000    7.5000
omega____ theta____ kappa____ phi______ frames
    -       11.5235   77.0000   60.0000 109

#__ type_ start__ end____ width___ exp.time_
  5 omega  -13.00   86.00   1.0000    7.5000
omega____ theta____ kappa____ phi______ frames
    -       11.5235   37.0000 -150.0000 99

#__ type_ start__ end____ width___ exp.time_
  6 omega  -62.00   40.00   1.0000    7.5000
omega____ theta____ kappa____ phi______ frames
    -       11.5235  -57.0000  150.0000 102

#__ type_ start__ end____ width___ exp.time_
  7 omega  -30.00   51.00   1.0000    7.5000
omega____ theta____ kappa____ phi______ frames
    -       11.5235  -95.0000  -73.6940 81

#__ type_ start__ end____ width___ exp.time_
  8 omega  -67.00  -19.00   1.0000    7.5000
omega____ theta____ kappa____ phi______ frames
    -      -10.1172  126.0000   11.3851 48

#__ type_ start__ end____ width___ exp.time_
  9 omega  -73.00  -26.00   1.0000    7.5000
omega____ theta____ kappa____ phi______ frames
    -      -10.1172  136.0000   82.0000 47

#__ type_ start__ end____ width___ exp.time_
 10 omega  -70.00  -24.00   1.0000    7.5000
omega____ theta____ kappa____ phi______ frames
    -      -10.1172  133.0000  -95.0000 46

#__ type_ start__ end____ width___ exp.time_
 11 omega  -25.00   52.00   1.0000    7.5000
omega____ theta____ kappa____ phi______ frames
    -       11.5235  -99.0000   60.0000 77

#__ type_ start__ end____ width___ exp.time_
 12 omega  -33.00   50.00   1.0000    7.5000
omega____ theta____ kappa____ phi______ frames
    -       11.5235  -92.0000 -132.8815 83

#__ type_ start__ end____ width___ exp.time_
 13 omega  -16.00   58.00   1.0000    7.5000
omega____ theta____ kappa____ phi______ frames
    -       11.5235 -109.0000  -87.1793 74

#__ type_ start__ end____ width___ exp.time_
 14 omega  -77.00  100.00   1.0000    7.5000
omega____ theta____ kappa____ phi______ frames
    -       11.5235    0.0000 -180.0000 177

#__ type_ start__ end____ width___ exp.time_
 15 omega  -77.00  100.00   1.0000    7.5000
omega____ theta____ kappa____ phi______ frames
    -       11.5235    0.0000 -150.0000 177

#__ type_ start__ end____ width___ exp.time_
 16 omega  -77.00  100.00   1.0000    7.5000
omega____ theta____ kappa____ phi______ frames
    -       11.5235    0.0000 -120.0000 177

#__ type_ start__ end____ width___ exp.time_
 17 omega  -77.00  100.00   1.0000    7.5000
omega____ theta____ kappa____ phi______ frames
    -       11.5235    0.0000  -90.0000 177

#__ type_ start__ end____ width___ exp.time_
 18 omega  -77.00  100.00   1.0000    7.5000
omega____ theta____ kappa____ phi______ frames
    -       11.5235    0.0000  -60.0000 177

#__ type_ start__ end____ width___ exp.time_
 19 omega  -13.00   86.00   1.0000    7.5000
omega____ theta____ kappa____ phi______ frames
    -       11.5235   37.0000  -30.0000 99

#__ type_ start__ end____ width___ exp.time_
 20 omega  -77.00  100.00   1.0000    7.5000
omega____ theta____ kappa____ phi______ frames
    -       11.5235    0.0000    0.0000 177

#__ type_ start__ end____ width___ exp.time_
 21 omega  -77.00   53.00   1.0000    7.5000
omega____ theta____ kappa____ phi______ frames
    -       11.5235    0.0000   30.0000 130

#__ type_ start__ end____ width___ exp.time_
 22 omega  -77.00  100.00   1.0000    7.5000
omega____ theta____ kappa____ phi______ frames
    -       11.5235    0.0000  -30.0000 177
;
_diffrn_measurement_device 'four-circle diffractometer'
_diffrn_measurement_device_type 'Xcalibur, Atlas, Gemini'
_diffrn_measurement_method '\w scans'
_diffrn_orient_matrix_UB_11 0.0291593000
_diffrn_orient_matrix_UB_12 0.0216637000
_diffrn_orient_matrix_UB_13 -0.0579102000
_diffrn_orient_matrix_UB_21 0.0365885000
_diffrn_orient_matrix_UB_22 -0.0162961000
_diffrn_orient_matrix_UB_23 0.0466509000
_diffrn_orient_matrix_UB_31 0.0005688000
_diffrn_orient_matrix_UB_32 -0.0616873000
_diffrn_orient_matrix_UB_33 -0.0326541000
_diffrn_radiation_monochromator graphite
_diffrn_radiation_probe x-ray
_diffrn_radiation_type 'Mo K\a'
_diffrn_radiation_wavelength 0.71073
_diffrn_reflns_av_R_equivalents 0.0673
_diffrn_reflns_av_unetI/netI 0.0156
_diffrn_reflns_Laue_measured_fraction_full 0.997
_diffrn_reflns_Laue_measured_fraction_max 0.998
_diffrn_reflns_limit_h_max 19
_diffrn_reflns_limit_h_min -19
_diffrn_reflns_limit_k_max 13
_diffrn_reflns_limit_k_min -13
_diffrn_reflns_limit_l_max 11
_diffrn_reflns_limit_l_min -11
_diffrn_reflns_number 91893
_diffrn_reflns_point_group_measured_fraction_full 0.998
_diffrn_reflns_point_group_measured_fraction_max 0.999
_diffrn_reflns_theta_full 25.242
_diffrn_reflns_theta_max 27.091
_diffrn_reflns_theta_min 3.031
_diffrn_source 'Enhance (Mo) X-ray Source'
_exptl_absorpt_coefficient_mu 10.436
_exptl_absorpt_correction_T_max 1.00000
_exptl_absorpt_correction_T_min 0.58966
_exptl_absorpt_correction_type multi-scan
_exptl_absorpt_process_details
;
CrysAlisPro, Agilent Technologies,
Version 1.171.37.35 (release 13-08-2014 CrysAlis171 .NET)
(compiled Aug 13 2014,18:06:01)
Empirical absorption correction using spherical harmonics,
 implemented in SCALE3 ABSPACK scaling algorithm.
;
_exptl_crystal_colour 'clear colourless'
_exptl_crystal_colour_lustre clear
_exptl_crystal_colour_primary colourless
_exptl_crystal_density_diffrn 2.184
_exptl_crystal_description Block
_exptl_crystal_F_000 864
_exptl_crystal_size_max 0.4
_exptl_crystal_size_mid 0.4
_exptl_crystal_size_min 0.3
_refine_diff_density_max 0.618
_refine_diff_density_min -0.811
_refine_diff_density_rms 0.084
_refine_ls_abs_structure_details
;
 Flack x determined using 1329 quotients [(I+)-(I-)]/[(I+)+(I-)]
 (Parsons, Flack and Wagner, Acta Cryst. B69 (2013) 249-259).
;
_refine_ls_abs_structure_Flack -0.030(4)
_refine_ls_extinction_method none
_refine_ls_goodness_of_fit_ref 1.068
_refine_ls_hydrogen_treatment constr
_refine_ls_matrix_type full
_refine_ls_number_parameters 158
_refine_ls_number_reflns 3072
_refine_ls_number_restraints 1
_refine_ls_restrained_S_all 1.068
_refine_ls_R_factor_all 0.0167
_refine_ls_R_factor_gt 0.0149
_refine_ls_shift/su_max 0.001
_refine_ls_shift/su_mean 0.000
_refine_ls_structure_factor_coef Fsqd
_refine_ls_weighting_details 'w=1/[\s^2^(Fo^2^)+(0.0177P)^2^+1.1191P] where P=(Fo^2^+2Fc^2^)/3'
_refine_ls_weighting_scheme calc
_refine_ls_wR_factor_gt 0.0350
_refine_ls_wR_factor_ref 0.0362
_reflns_Friedel_coverage 0.877
_reflns_Friedel_fraction_full 1.000
_reflns_Friedel_fraction_max 1.000
_reflns_number_gt 2938
_reflns_number_total 3072
_reflns_threshold_expression 'I > 2\s(I)'
_cod_data_source_file d2nj02508f3.cif
_cod_data_source_block 1a
_cod_database_code 7061621
_shelx_shelxl_version_number 2018/3
_shelx_space_group_comment
;
The symmetry employed for this shelxl refinement is uniquely defined
by the following loop, which should always be used as a source of
symmetry information in preference to the above space-group names.
They are only intended as comments.
;
_shelx_estimated_absorpt_t_max 0.146
_shelx_estimated_absorpt_t_min 0.103
_olex2_refinement_description
;
1. Fixed Uiso
 At 1.2 times of:
  All C(H) groups
 At 1.5 times of:
  All C(H,H,H) groups
2.a Aromatic/amide H refined with riding coordinates:
 C2(H2), C3(H3), C7(H7), C8(H8)
2.b Idealised Me refined as rotating group:
 C4(H4A,H4B,H4C), C5(H5A,H5B,H5C), C9(H9A,H9B,H9C), C10(H10A,H10B,H10C)
;

loop_
_space_group_symop_operation_xyz
'x, y, z'
'-x, -y, z+1/2'
'x+1/2, -y+1/2, z'
'-x+1/2, y+1/2, z+1/2'

loop_
_atom_site_label
_atom_site_type_symbol
_atom_site_fract_x
_atom_site_fract_y
_atom_site_fract_z
_atom_site_U_iso_or_equiv
_atom_site_adp_type
_atom_site_occupancy
_atom_site_site_symmetry_order
_atom_site_calc_flag
_atom_site_refinement_flags_posn
_atom_site_refinement_flags_adp
_atom_site_refinement_flags_occupancy
_atom_site_disorder_assembly
_atom_site_disorder_group
Pt1 Pt 0.37824(2) 0.32796(2) 0.46448(6) 0.02335(6) Uani 1 1 d . . . . .
Cl1 Cl 0.33688(11) 0.41313(13) 0.22532(16) 0.0419(3) Uani 1 1 d . . . . .
Cl2 Cl 0.50069(9) 0.22776(12) 0.34666(17) 0.0371(3) Uani 1 1 d . . . . .
N1 N 0.4060(3) 0.1236(4) 0.6958(5) 0.0299(9) Uani 1 1 d . . . . .
N2 N 0.4283(3) 0.3060(4) 0.7968(5) 0.0328(10) Uani 1 1 d . . . . .
N3 N 0.2659(3) 0.5372(4) 0.5929(5) 0.0362(10) Uani 1 1 d . . . . .
N4 N 0.2044(3) 0.3564(4) 0.6179(5) 0.0357(10) Uani 1 1 d . . . . .
C1 C 0.4076(3) 0.2494(5) 0.6627(5) 0.0277(10) Uani 1 1 d . . . . .
C2 C 0.4247(4) 0.1034(5) 0.8482(7) 0.0393(13) Uani 1 1 d . . . . .
H2 H 0.427043 0.025365 0.897784 0.047 Uiso 1 1 calc R U . . .
C3 C 0.4387(4) 0.2169(6) 0.9111(7) 0.0429(14) Uani 1 1 d . . . . .
H3 H 0.452818 0.232994 1.012953 0.051 Uiso 1 1 calc R U . . .
C4 C 0.3849(4) 0.0213(5) 0.5892(7) 0.0386(13) Uani 1 1 d . . . . .
H4A H 0.324276 -0.002989 0.601815 0.058 Uiso 1 1 calc R U . . .
H4B H 0.422222 -0.050381 0.609649 0.058 Uiso 1 1 calc R U . . .
H4C H 0.394317 0.049937 0.486153 0.058 Uiso 1 1 calc R U . . .
C5 C 0.4386(5) 0.4425(5) 0.8219(7) 0.0448(14) Uani 1 1 d . . . . .
H5A H 0.469396 0.479396 0.736808 0.067 Uiso 1 1 calc R U . . .
H5B H 0.471622 0.456580 0.914177 0.067 Uiso 1 1 calc R U . . .
H5C H 0.381466 0.481139 0.831319 0.067 Uiso 1 1 calc R U . . .
C6 C 0.2770(3) 0.4118(5) 0.5617(6) 0.0281(10) Uani 1 1 d . . . . .
C7 C 0.1884(4) 0.5573(6) 0.6723(7) 0.0459(16) Uani 1 1 d . . . . .
H7 H 0.167117 0.634647 0.708135 0.055 Uiso 1 1 calc R U . . .
C8 C 0.1501(4) 0.4445(7) 0.6873(7) 0.0473(15) Uani 1 1 d . . . . .
H8 H 0.096595 0.428052 0.735564 0.057 Uiso 1 1 calc R U . . .
C9 C 0.3265(5) 0.6390(6) 0.5488(9) 0.0538(17) Uani 1 1 d . . . . .
H9A H 0.358310 0.667749 0.637332 0.081 Uiso 1 1 calc R U . . .
H9B H 0.293592 0.708423 0.506157 0.081 Uiso 1 1 calc R U . . .
H9C H 0.367442 0.607694 0.473821 0.081 Uiso 1 1 calc R U . . .
C10 C 0.1841(4) 0.2207(6) 0.6081(9) 0.0510(16) Uani 1 1 d . . . . .
H10A H 0.193049 0.191931 0.504948 0.076 Uiso 1 1 calc R U . . .
H10B H 0.123783 0.206798 0.637066 0.076 Uiso 1 1 calc R U . . .
H10C H 0.222231 0.174427 0.675888 0.076 Uiso 1 1 calc R U . . .

loop_
_atom_site_aniso_label
_atom_site_aniso_U_11
_atom_site_aniso_U_22
_atom_site_aniso_U_33
_atom_site_aniso_U_23
_atom_site_aniso_U_13
_atom_site_aniso_U_12
Pt1 0.02760(9) 0.01892(8) 0.02354(9) 0.00003(14) 0.00055(13) 0.00071(5)
Cl1 0.0559(9) 0.0376(7) 0.0322(6) 0.0068(6) -0.0053(6) 0.0078(6)
Cl2 0.0362(6) 0.0351(7) 0.0399(6) -0.0015(6) 0.0072(5) 0.0069(5)
N1 0.034(2) 0.026(2) 0.030(2) 0.0036(18) 0.0024(19) 0.0023(18)
N2 0.036(2) 0.035(2) 0.027(2) -0.0015(18) -0.0013(19) 0.0018(18)
N3 0.042(3) 0.028(2) 0.039(2) -0.004(2) 0.000(2) 0.0083(19)
N4 0.031(2) 0.040(2) 0.037(2) 0.006(2) 0.0042(19) 0.0053(19)
C1 0.024(2) 0.032(3) 0.027(2) 0.002(2) 0.001(2) 0.003(2)
C2 0.051(3) 0.036(3) 0.030(3) 0.006(2) 0.002(2) 0.011(2)
C3 0.048(3) 0.049(4) 0.031(3) 0.004(3) 0.000(2) 0.006(3)
C4 0.054(4) 0.026(3) 0.035(3) -0.003(2) 0.004(2) 0.000(2)
C5 0.061(4) 0.034(3) 0.039(3) -0.010(3) -0.009(3) -0.007(3)
C6 0.033(3) 0.027(2) 0.025(2) 0.0003(19) -0.001(2) 0.004(2)
C7 0.055(4) 0.050(4) 0.033(3) -0.012(3) -0.002(3) 0.026(3)
C8 0.041(3) 0.064(4) 0.037(3) 0.001(3) 0.007(3) 0.013(3)
C9 0.070(5) 0.028(3) 0.063(4) -0.002(3) -0.003(3) 0.000(3)
C10 0.042(4) 0.039(3) 0.071(4) 0.012(3) 0.002(3) -0.009(3)

loop_
_atom_type_symbol
_atom_type_description
_atom_type_scat_dispersion_real
_atom_type_scat_dispersion_imag
_atom_type_scat_source
C C 0.0033 0.0016 'International Tables Vol C Tables 4.2.6.8 and 6.1.1.4'
H H 0.0000 0.0000 'International Tables Vol C Tables 4.2.6.8 and 6.1.1.4'
Cl Cl 0.1484 0.1585 'International Tables Vol C Tables 4.2.6.8 and 6.1.1.4'
N N 0.0061 0.0033 'International Tables Vol C Tables 4.2.6.8 and 6.1.1.4'
Pt Pt -1.7033 8.3905 'International Tables Vol C Tables 4.2.6.8 and 6.1.1.4'

loop_
_geom_angle_atom_site_label_1
_geom_angle_atom_site_label_2
_geom_angle_atom_site_label_3
_geom_angle
_geom_angle_site_symmetry_1
_geom_angle_site_symmetry_3
_geom_angle_publ_flag
Cl1 Pt1 Cl2 89.60(6) . . ?
C1 Pt1 Cl1 176.75(16) . . ?
C1 Pt1 Cl2 91.02(15) . . ?
C6 Pt1 Cl1 90.25(15) . . ?
C6 Pt1 Cl2 179.72(16) . . ?
C6 Pt1 C1 89.1(2) . . ?
C1 N1 C2 110.7(4) . . ?
C1 N1 C4 126.1(4) . . ?
C2 N1 C4 123.2(5) . . ?
C1 N2 C3 110.8(4) . . ?
C1 N2 C5 126.0(5) . . ?
C3 N2 C5 123.2(5) . . ?
C6 N3 C7 110.8(5) . . ?
C6 N3 C9 125.6(5) . . ?
C7 N3 C9 123.7(5) . . ?
C6 N4 C8 111.0(5) . . ?
C6 N4 C10 125.2(5) . . ?
C8 N4 C10 123.9(5) . . ?
N1 C1 Pt1 126.4(4) . . ?
N2 C1 Pt1 129.0(4) . . ?
N2 C1 N1 104.5(4) . . ?
N1 C2 H2 126.5 . . ?
C3 C2 N1 107.1(5) . . ?
C3 C2 H2 126.5 . . ?
N2 C3 H3 126.5 . . ?
C2 C3 N2 107.0(5) . . ?
C2 C3 H3 126.5 . . ?
N1 C4 H4A 109.5 . . ?
N1 C4 H4B 109.5 . . ?
N1 C4 H4C 109.5 . . ?
H4A C4 H4B 109.5 . . ?
H4A C4 H4C 109.5 . . ?
H4B C4 H4C 109.5 . . ?
N2 C5 H5A 109.5 . . ?
N2 C5 H5B 109.5 . . ?
N2 C5 H5C 109.5 . . ?
H5A C5 H5B 109.5 . . ?
H5A C5 H5C 109.5 . . ?
H5B C5 H5C 109.5 . . ?
N3 C6 Pt1 128.3(4) . . ?
N4 C6 Pt1 127.2(4) . . ?
N4 C6 N3 104.4(5) . . ?
N3 C7 H7 126.7 . . ?
C8 C7 N3 106.5(5) . . ?
C8 C7 H7 126.7 . . ?
N4 C8 H8 126.3 . . ?
C7 C8 N4 107.3(5) . . ?
C7 C8 H8 126.3 . . ?
N3 C9 H9A 109.5 . . ?
N3 C9 H9B 109.5 . . ?
N3 C9 H9C 109.5 . . ?
H9A C9 H9B 109.5 . . ?
H9A C9 H9C 109.5 . . ?
H9B C9 H9C 109.5 . . ?
N4 C10 H10A 109.5 . . ?
N4 C10 H10B 109.5 . . ?
N4 C10 H10C 109.5 . . ?
H10A C10 H10B 109.5 . . ?
H10A C10 H10C 109.5 . . ?
H10B C10 H10C 109.5 . . ?

loop_
_geom_bond_atom_site_label_1
_geom_bond_atom_site_label_2
_geom_bond_distance
_geom_bond_site_symmetry_2
_geom_bond_publ_flag
Pt1 Cl1 2.3576(14) . ?
Pt1 Cl2 2.3699(13) . ?
Pt1 C1 1.969(5) . ?
Pt1 C6 1.963(5) . ?
N1 C1 1.356(7) . ?
N1 C2 1.377(7) . ?
N1 C4 1.459(7) . ?
N2 C1 1.350(6) . ?
N2 C3 1.379(7) . ?
N2 C5 1.463(7) . ?
N3 C6 1.359(6) . ?
N3 C7 1.381(7) . ?
N3 C9 1.463(8) . ?
N4 C6 1.339(7) . ?
N4 C8 1.381(8) . ?
N4 C10 1.463(8) . ?
C2 H2 0.9300 . ?
C2 C3 1.332(9) . ?
C3 H3 0.9300 . ?
C4 H4A 0.9600 . ?
C4 H4B 0.9600 . ?
C4 H4C 0.9600 . ?
C5 H5A 0.9600 . ?
C5 H5B 0.9600 . ?
C5 H5C 0.9600 . ?
C7 H7 0.9300 . ?
C7 C8 1.328(10) . ?
C8 H8 0.9300 . ?
C9 H9A 0.9600 . ?
C9 H9B 0.9600 . ?
C9 H9C 0.9600 . ?
C10 H10A 0.9600 . ?
C10 H10B 0.9600 . ?
C10 H10C 0.9600 . ?

loop_
_geom_hbond_atom_site_label_D
_geom_hbond_atom_site_label_H
_geom_hbond_atom_site_label_A
_geom_hbond_distance_DH
_geom_hbond_distance_HA
_geom_hbond_distance_DA
_geom_hbond_angle_DHA
_geom_hbond_site_symmetry_A
_geom_hbond_publ_flag
C2 H2 Cl2 0.93 2.92 3.666(6) 138.7 2_655 yes
C4 H4A Cl1 0.96 2.81 3.743(6) 163.5 4_545 yes
C4 H4C Cl2 0.96 2.75 3.506(6) 135.7 . yes
C7 H7 Cl1 0.93 2.94 3.794(7) 154.0 4 yes
C7 H7 Cl2 0.93 2.98 3.708(6) 136.0 4 yes
C10 H10C Cl1 0.96 2.93 3.412(6) 112.6 4_545 yes

loop_
_geom_torsion_atom_site_label_1
_geom_torsion_atom_site_label_2
_geom_torsion_atom_site_label_3
_geom_torsion_atom_site_label_4
_geom_torsion
_geom_torsion_site_symmetry_1
_geom_torsion_site_symmetry_2
_geom_torsion_site_symmetry_3
_geom_torsion_site_symmetry_4
_geom_torsion_publ_flag
N1 C2 C3 N2 0.1(7) . . . . ?
N3 C7 C8 N4 0.2(7) . . . . ?
C1 N1 C2 C3 -0.4(7) . . . . ?
C1 N2 C3 C2 0.2(7) . . . . ?
C2 N1 C1 Pt1 -176.0(4) . . . . ?
C2 N1 C1 N2 0.5(6) . . . . ?
C3 N2 C1 Pt1 176.0(4) . . . . ?
C3 N2 C1 N1 -0.5(6) . . . . ?
C4 N1 C1 Pt1 2.1(7) . . . . ?
C4 N1 C1 N2 178.7(5) . . . . ?
C4 N1 C2 C3 -178.6(5) . . . . ?
C5 N2 C1 Pt1 -3.8(8) . . . . ?
C5 N2 C1 N1 179.8(5) . . . . ?
C5 N2 C3 C2 -180.0(5) . . . . ?
C6 N3 C7 C8 -1.4(7) . . . . ?
C6 N4 C8 C7 1.0(7) . . . . ?
C7 N3 C6 Pt1 -175.6(4) . . . . ?
C7 N3 C6 N4 2.0(6) . . . . ?
C8 N4 C6 Pt1 175.8(4) . . . . ?
C8 N4 C6 N3 -1.9(6) . . . . ?
C9 N3 C6 Pt1 4.9(8) . . . . ?
C9 N3 C6 N4 -177.5(6) . . . . ?
C9 N3 C7 C8 178.1(6) . . . . ?
C10 N4 C6 Pt1 -4.2(8) . . . . ?
C10 N4 C6 N3 178.1(5) . . . . ?
C10 N4 C8 C7 -178.9(6) . . . . ?
